data_7011712
loop_
_publ_author_name
'Katharina Isele'
'Vanessa Broughton'
'Craig J. Matthews'
'Alan F. Williams'
'G\'erald Bernardinelli'
'Patrick Franz'
'Silvio Decurtins'

_publ_section_title
;
 1,2-Bis(2-benzimidazolyl)-1,2-ethanediol, a chiral, tridentate,
 facially coordinating ligand
;
_journal_issue 20
_journal_name_full 'J. Chem. Soc., Dalton Trans.'
_journal_page_first 3899
_journal_page_last 3905
_journal_paper_doi 10.1039/b203229e
_journal_year 2002
_chemical_formula_moiety
;
Ni2 (C18 H17.5 N4 O2)4 (Cl O4)4 (C2 H6 O)3
;
_chemical_formula_sum 'C78 H88 Cl2 N16 Ni2 O19'
_chemical_formula_weight 1742.1
_chemical_name_systematic
;
Bis-[bis[(R,R)-1,2-bis(1methyl-benzimidazol-2-yl)-1,2-ethanediol] 
nickel(II) diperchlorate
;
_space_group_IT_number 20
_symmetry_cell_setting orthorhombic
_symmetry_space_group_name_Hall 'C 2c 2'
_symmetry_space_group_name_H-M 'C 2 2 21'
_audit_conform_dict_name cif_core.dic
_audit_conform_dict_version 2.0.1
_audit_creation_date 2000-02-23
_audit_creation_method from_xtal_archive_file_using_CIFIO
_cell_angle_alpha 90.00000
_cell_angle_beta 90.00000
_cell_angle_gamma 90.00000
_cell_formula_units_Z 4
_cell_length_a 17.1566(8)
_cell_length_b 20.6583(9)
_cell_length_c 24.1454(15)
_cell_measurement_reflns_used 7998
_cell_measurement_temperature 200
_cell_measurement_theta_max 25.9
_cell_measurement_theta_min 2.2
_cell_volume 8557.8(8)
_computing_cell_refinement 'CELL (Stoe & Cie, 1999)'
_computing_data_collection 'EXPOSE (Stoe & Cie, 1999)'
_computing_data_reduction 'XRED (Stoe & Cie, 1999)'
_computing_molecular_graphics xtal_gx3
_computing_publication_material xtal_CIFIO
_computing_structure_refinement xtal_CRYLSQ
_computing_structure_solution Multan_87
_diffrn_detector_area_resol_mean 6
_diffrn_measurement_device_type 'Stoe Ipds'
_diffrn_measurement_method \f
_diffrn_radiation_type MoK\a
_diffrn_radiation_wavelength .71073
_diffrn_reflns_av_R_equivalents .077
_diffrn_reflns_limit_h_max 21
_diffrn_reflns_limit_h_min -21
_diffrn_reflns_limit_k_max 25
_diffrn_reflns_limit_k_min -25
_diffrn_reflns_limit_l_max 29
_diffrn_reflns_limit_l_min -29
_diffrn_reflns_number .541140+05
_diffrn_reflns_theta_max 25.97
_diffrn_standards_decay_% 0
_exptl_absorpt_coefficient_mu .58
_exptl_absorpt_correction_T_max .8995
_exptl_absorpt_correction_T_min .8649
_exptl_absorpt_correction_type numerical
_exptl_absorpt_process_details 'XRED; Stoe & Cie, 1999'
_exptl_crystal_colour blue
_exptl_crystal_density_diffrn 1.352
_exptl_crystal_density_meas ?
_exptl_crystal_description prisme
_exptl_crystal_size_max .25
_exptl_crystal_size_mid .23
_exptl_crystal_size_min .22
_refine_diff_density_max .751
_refine_diff_density_min -.372
_refine_ls_abs_structure_details Flack_xabs_refined
_refine_ls_abs_structure_Flack -.00(3)
_refine_ls_extinction_method none
_refine_ls_goodness_of_fit_ref 1.958
_refine_ls_number_parameters 551
_refine_ls_number_reflns 4744
_refine_ls_R_factor_gt .047
_refine_ls_shift/su_max .00064
_refine_ls_structure_factor_coef F
_refine_ls_weighting_details \w=1/[\s^2^(Fo)+0.0004(Fo^2^)]
_refine_ls_weighting_scheme calc
_refine_ls_wR_factor_ref .051
_reflns_number_gt 4744
_reflns_number_total 8342
_reflns_threshold_expression 'refl observed if Fo > 4.0 \s(Fo)'
_cod_data_source_file b203229e.txt
_cod_data_source_block ISEL
_cod_depositor_comments
;
The following automatic conversions were performed:

'_exptl_crystal_density_meas' value 'not_measured' was changed to '?'
- the value is perceived as not measured.

Automatic conversion script
Id: cif_fix_values 3008 2015-01-20 13:52:24Z robertas 
;
_cod_original_formula_sum 'C78 H88 N16 O19 Cl2 Ni2'
_cod_database_code 7011712

loop_
_symmetry_equiv_pos_as_xyz
+x,+y,+z
-x,-y,1/2+z
+x,-y,-z
-x,+y,1/2-z
1/2+x,1/2+y,+z
1/2-x,1/2-y,1/2+z
1/2+x,1/2-y,-z
1/2-x,1/2+y,1/2-z

loop_
_atom_site_label
_atom_site_fract_x
_atom_site_fract_y
_atom_site_fract_z
_atom_site_U_iso_or_equiv
_atom_site_occupancy
_atom_site_adp_type
Ni1a -.13920(8) .50000 .50000 .0339(9) 1.00000 Uani
O1a -.0598(4) .4508(4) .5487(3) .040(4) 1.00000 Uani
O2a -.1595(5) .3015(4) .5845(3) .066(5) 1.00000 Uani
N1a -.1285(5) .4153(5) .4554(4) .040(5) 1.00000 Uani
N2a -.0994(5) .3100(4) .4615(4) .050(6) 1.00000 Uani
N3a -.2192(4) .4606(5) .5569(4) .037(5) 1.00000 Uani
N4a -.2608(5) .4061(5) .6313(3) .046(5) 1.00000 Uani
C1a -.1442(6) .3856(6) .4040(4) .050(7) 1.00000 Uani
C2a -.1698(6) .4129(6) .3541(4) .054(7) 1.00000 Uani
C3a -.1783(7) .3705(7) .3102(4) .065(8) 1.00000 Uani
C4a -.1602(7) .3060(8) .3146(5) .075(9) 1.00000 Uani
C5a -.1363(7) .2791(6) .3624(6) .071(8) 1.00000 Uani
C6a -.1277(6) .3214(7) .4079(5) .052(7) 1.00000 Uani
C7a -.1019(5) .3680(5) .4880(4) .040(5) 1.00000 Uani
C8a -.0749(7) .2490(6) .4830(5) .070(8) 1.00000 Uani
C9a -.0752(5) .3844(5) .5457(4) .048(6) 1.00000 Uani
C10a -.1351(6) .3677(6) .5904(4) .048(6) 1.00000 Uani
C11a -.2050(5) .4113(5) .5908(4) .040(6) 1.00000 Uani
C12a -.2870(4) .4888(5) .5771(3) .036(5) 1.00000 Uani
C13a -.3254(5) .5454(6) .5602(4) .049(6) 1.00000 Uani
C14a -.3886(6) .5651(6) .5909(5) .061(7) 1.00000 Uani
C15a -.4140(6) .5291(8) .6374(5) .070(8) 1.00000 Uani
C16a -.3773(6) .4750(7) .6543(4) .059(7) 1.00000 Uani
C17a -.3130(5) .4555(7) .6236(4) .044(6) 1.00000 Uani
C18a -.2620(7) .3565(6) .6756(4) .063(7) 1.00000 Uani
Ni1b .15545(7) .50000 .50000 .0335(9) 1.00000 Uani
O1b .0767(4) .5283(4) .4397(3) .042(4) 1.00000 Uani
O2b .1701(4) .4763(4) .3107(3) .056(5) 1.00000 Uani
N1b .1430(5) .4124(5) .4579(3) .040(5) 1.00000 Uani
N2b .0884(4) .3647(5) .3844(3) .046(5) 1.00000 Uani
N3b .2358(4) .5370(5) .4422(3) .035(5) 1.00000 Uani
N4b .2955(5) .5483(6) .3617(4) .054(6) 1.00000 Uani
C1b .1498(5) .3452(5) .4644(4) .039(5) 1.00000 Uani
C2b .1827(5) .3084(5) .5059(5) .051(6) 1.00000 Uani
C3b .1815(6) .2421(5) .5002(6) .060(6) 1.00000 Uani
C4b .1468(7) .2124(6) .4541(5) .063(7) 1.00000 Uani
C5b .1140(6) .2482(7) .4121(5) .061(7) 1.00000 Uani
C6b .1160(6) .3143(6) .4181(5) .042(7) 1.00000 Uani
C7b .1062(5) .4215(5) .4097(4) .040(6) 1.00000 Uani
C8b .0497(6) .3559(6) .3302(4) .063(7) 1.00000 Uani
C9b .0882(5) .4890(6) .3920(3) .043(6) 1.00000 Uani
C10b .1537(5) .5191(5) .3568(4) .049(6) 1.00000 Uani
C11b .2292(5) .5319(5) .3876(4) .040(5) 1.00000 Uani
C12b .3114(5) .5583(5) .4522(4) .039(6) 1.00000 Uani
C13b .3489(5) .5735(4) .5021(5) .044(5) 1.00000 Uani
C14b .4279(5) .5877(5) .4984(6) .057(6) 1.00000 Uani
C15b .4675(6) .5895(7) .4483(6) .072(8) 1.00000 Uani
C16b .4291(6) .5792(6) .3989(5) .066(8) 1.00000 Uani
C17b .3504(6) .5645(5) .4014(4) .049(6) 1.00000 Uani
C18b .3100(7) .5510(9) .3012(5) .101(10) 1.00000 Uani
Cl1c .00000 .83860(14) .75000 .0470(16) 1.00000 Uani
O1c .00000 .9071(4) .75000 .062(6) 1.00000 Uani
O2c .0798(12) .8251(11) .7673(15) .080(17) .37500 Uani
O3c -.068(3) .8089(16) .7679(16) .086(9) .37500 Uiso
O4c -.035(2) .8083(14) .7940(14) .072(7) .37500 Uiso
O5c .006(3) .8189(11) .8083(7) .081(16) .37500 Uani
Cl1d .00000 .5695(3) .25000 .116(4) 1.00000 Uani
O1d .00000 .4998(16) .25000 .11(3) .50000 Uani
O2d .0117(8) .6044(5) .2984(4) .111(7) 1.00000 Uani
O3d -.0937(11) .5522(12) .2670(6) .107(15) .50000 Uani
O4d -.037(3) .519(3) .2571(19) .080(12) .25000 Uiso
O1e -.1272(16) .2335(15) .6817(11) .123(8) .50000 Uiso
O1e' -.090(2) .2172(19) .6497(15) .177(12) .50000 Uiso
C1e -.186(3) .185(3) .686(2) .168(17) .50000 Uiso
C1e' -.123(3) .144(3) .6579(18) .160(16) .50000 Uiso
C2e -.1977(19) .1469(17) .6515(12) .197(11) 1.00000 Uiso
O1f .139(3) .730(3) .3331(18) .225(16) .50000 Uiso
C1f .076(5) .744(4) .362(3) .12(3) .25000 Uiso
C1f' .110(4) .776(3) .321(3) .072(14) .25000 Uiso
C2f .060(4) .766(4) .301(3) .20(2) .50000 Uiso
H1a -.003(6) .463(4) .553(3) .03500 1.00000 Uiso
H2a -.18165 .46468 .35004 .05000 1.00000 Uiso
H3a -.20118 .38841 .27079 .05000 1.00000 Uiso
H4a -.16534 .27505 .27839 .05000 1.00000 Uiso
H5a -.12325 .22718 .36645 .05000 1.00000 Uiso
H81a -.12527 .21980 .49364 .05000 1.00000 Uiso
H82a -.04033 .22344 .45149 .05000 1.00000 Uiso
H83a -.03950 .25620 .51914 .05000 1.00000 Uiso
H9a -.02314 .35492 .55375 .05000 1.00000 Uiso
H10a -.10694 .37490 .63076 .05000 1.00000 Uiso
H13a -.30585 .57240 .52412 .05000 1.00000 Uiso
H14a -.41933 .60955 .57963 .05000 1.00000 Uiso
H15a -.46486 .54570 .65977 .05000 1.00000 Uiso
H16a -.39714 .44820 .69082 .05000 1.00000 Uiso
H181a -.23855 .37743 .71328 .05000 1.00000 Uiso
H182a -.32136 .34079 .68282 .05000 1.00000 Uiso
H183a -.22657 .31561 .66348 .05000 1.00000 Uiso
H2b .20847 .33153 .54243 .05000 1.00000 Uiso
H3b .20685 .21221 .53287 .05000 1.00000 Uiso
H4b .14763 .15966 .45022 .05000 1.00000 Uiso
H5b .08685 .22606 .37548 .05000 1.00000 Uiso
H81b .09277 .34382 .29935 .05000 1.00000 Uiso
H82b .00760 .31684 .33327 .05000 1.00000 Uiso
H83b .02014 .40004 .31865 .05000 1.00000 Uiso
H9b .03547 .48680 .36676 .05000 1.00000 Uiso
H10b .13138 .56595 .34385 .05000 1.00000 Uiso
H13b .31805 .57424 .54132 .05000 1.00000 Uiso
H14b .45992 .59817 .53658 .05000 1.00000 Uiso
H15b .53013 .59763 .44755 .05000 1.00000 Uiso
H16b .46058 .58342 .35941 .05000 1.00000 Uiso
H181b .33595 .59748 .29135 .05000 1.00000 Uiso
H182b .34929 .51281 .28999 .05000 1.00000 Uiso
H183b .25564 .54538 .27964 .05000 1.00000 Uiso

loop_
_atom_site_aniso_label
_atom_site_aniso_U_11
_atom_site_aniso_U_22
_atom_site_aniso_U_33
_atom_site_aniso_U_12
_atom_site_aniso_U_13
_atom_site_aniso_U_23
Ni1a .0297(8) .0321(11) .0400(9) .00000 .00000 .0014(10)
O1a .024(3) .033(5) .062(5) -.002(3) -.007(3) .011(4)
O2a .072(5) .049(5) .076(5) -.009(4) .017(4) .015(4)
N1a .038(4) .037(6) .045(5) .005(4) .005(4) -.005(5)
N2a .046(5) .035(6) .070(6) .001(4) .017(4) -.002(5)
N3a .031(4) .041(6) .039(5) -.007(4) -.003(4) .002(5)
N4a .046(5) .058(6) .033(4) -.020(5) .004(4) .002(4)
C1a .042(6) .059(8) .050(6) -.001(6) .016(5) -.003(5)
C2a .053(6) .061(8) .047(6) .008(5) .013(5) -.004(5)
C3a .067(7) .079(10) .049(6) .001(7) .008(5) -.014(6)
C4a .076(8) .080(11) .068(8) -.012(7) .017(6) -.031(7)
C5a .074(8) .045(7) .093(9) -.003(6) .026(7) -.022(7)
C6a .046(6) .044(9) .065(7) .000(6) .012(5) -.008(6)
C7a .033(5) .035(6) .052(6) .003(4) .010(4) .003(5)
C8a .082(8) .040(7) .089(9) .007(6) .029(6) .010(6)
C9a .033(5) .039(7) .071(6) .001(5) -.007(5) .008(5)
C10a .043(6) .053(8) .049(5) -.010(6) -.002(4) .012(5)
C11a .035(5) .049(7) .038(5) -.014(5) -.006(4) -.004(5)
C12a .025(4) .049(8) .035(4) -.001(5) -.002(3) -.007(5)
C13a .031(5) .067(8) .049(5) .003(5) -.005(4) -.011(5)
C14a .040(6) .079(9) .064(7) .012(6) -.005(5) -.025(6)
C15a .038(6) .112(11) .061(7) -.003(7) .014(5) -.028(8)
C16a .046(7) .085(9) .047(6) -.012(6) .011(5) -.012(6)
C17a .030(5) .065(8) .037(6) -.004(5) -.003(4) -.005(5)
C18a .088(8) .056(8) .046(6) -.006(6) .011(5) .009(6)
Ni1b .0284(8) .0425(12) .0295(8) .00000 .00000 .0012(10)
O1b .028(3) .057(5) .040(4) .006(3) -.002(3) -.003(3)
O2b .059(4) .076(6) .033(3) .007(4) .011(3) -.008(3)
N1b .036(4) .048(7) .037(5) -.005(4) -.002(4) -.005(5)
N2b .038(4) .061(6) .038(4) -.008(4) .003(3) -.019(5)
N3b .026(4) .048(6) .032(5) .002(4) .005(3) .010(4)
N4b .050(5) .065(7) .047(5) .000(5) .010(4) .019(5)
C1b .031(5) .040(6) .045(5) -.006(5) .009(4) -.003(4)
C2b .053(5) .045(6) .056(6) -.003(4) .004(5) .002(6)
C3b .061(6) .046(7) .074(6) -.003(5) .003(7) .005(7)
C4b .055(6) .047(7) .087(8) .005(6) .012(6) -.010(6)
C5b .047(6) .064(9) .073(7) -.008(6) .019(5) -.033(7)
C6b .036(5) .037(8) .052(7) -.008(5) .009(5) -.015(5)
C7b .034(5) .053(7) .032(5) -.006(5) .006(4) -.002(5)
C8b .062(7) .086(9) .040(5) -.004(6) .004(5) -.020(6)
C9b .034(4) .062(8) .032(4) .005(5) .002(3) -.004(5)
C10b .044(5) .067(9) .036(4) .007(5) .005(4) -.000(4)
C11b .033(5) .047(6) .039(5) .009(4) .009(4) .009(5)
C12b .031(5) .028(6) .059(6) .002(4) .008(4) .014(5)
C13b .043(4) .031(5) .058(5) -.001(4) -.011(6) .001(6)
C14b .040(5) .038(6) .091(7) -.002(4) -.000(7) .001(7)
C15b .035(6) .057(8) .124(10) -.008(5) .004(6) -.008(8)
C16b .043(6) .060(8) .096(9) .002(6) .025(6) .016(7)
C17b .033(5) .050(7) .064(6) .004(5) .010(5) .016(5)
C18b .071(8) .180(17) .052(7) -.015(9) .032(6) .033(9)
Cl1c .0518(16) .0484(19) .0408(13) .00000 .004(2) .00000
O1c .078(6) .044(6) .065(5) .00000 .010(7) .00000
O2c .052(13) .051(14) .14(3) -.010(10) -.063(15) .008(14)
O5c .12(3) .069(14) .054(12) -.021(18) -.061(17) .018(10)
Cl1d .178(6) .081(4) .088(3) .00000 -.083(5) .00000
O1d .18(4) .041(17) .13(3) .00000 .05(3) .00000
O2d .125(8) .111(8) .096(6) .009(8) -.038(7) -.017(5)
O3d .077(12) .17(2) .076(14) -.020(13) -.004(8) -.032(11)

loop_
_atom_type_symbol
_atom_type_scat_source
_atom_type_scat_dispersion_real
_atom_type_scat_dispersion_imag
C Int._Tables_Vol_IV_Tables_2.2B_and_2.3.1 .002 .002
H Int._Tables_Vol_IV_Tables_2.2B_and_2.3.1 0 0
N Int._Tables_Vol_IV_Tables_2.2B_and_2.3.1 .004 .003
O Int._Tables_Vol_IV_Tables_2.2B_and_2.3.1 .008 .006
Cl Int._Tables_Vol_IV_Tables_2.2B_and_2.3.1 .132 .159
Ni Int._Tables_Vol_IV_Tables_2.2B_and_2.3.1 .285 1.113

loop_
_geom_angle_atom_site_label_1
_geom_angle_atom_site_label_2
_geom_angle_atom_site_label_3
_geom_angle_site_symmetry_1
_geom_angle_site_symmetry_2
_geom_angle_site_symmetry_3
_geom_angle
O1a Ni1a N1a . . . 79.7(3)
O1a Ni1a N3a . . . 82.4(3)
O1a Ni1a O1a . . 3_566 97.5(3)
O1a Ni1a N1a . . 3_566 93.6(3)
O1a Ni1a N3a . . 3_566 172.3(3)
N1a Ni1a N3a . . . 94.0(4)
N1a Ni1a O1a . . 3_566 93.6(3)
N1a Ni1a N1a . . 3_566 169.8(3)
N1a Ni1a N3a . . 3_566 92.6(4)
N3a Ni1a O1a . . 3_566 172.3(4)
N3a Ni1a N1a . . 3_566 92.6(4)
N3a Ni1a N3a . . 3_566 98.7(3)
O1a Ni1a N1a 3_566 . 3_566 79.7(3)
O1a Ni1a N3a 3_566 . 3_566 82.4(3)
N1a Ni1a N3a 3_566 . 3_566 94.0(4)
Ni1a O1a C9a . . . 109.2(5)
Ni1a O1a H1a . . . 125(4)
C9a O1a H1a . . . 116(4)
Ni1a N1a C1a . . . 144.2(7)
Ni1a N1a C7a . . . 110.1(6)
C1a N1a C7a . . . 105.5(9)
C6a N2a C7a . . . 106.0(9)
C6a N2a C8a . . . 125.9(9)
C7a N2a C8a . . . 128.1(9)
Ni1a N3a C11a . . . 125.4(6)
Ni1a N3a C12a . . . 127.8(7)
C11a N3a C12a . . . 104.9(7)
C11a N4a C17a . . . 107.5(8)
C11a N4a C18a . . . 125.3(9)
C17a N4a C18a . . . 127.1(8)
N1a C1a C2a . . . 130.0(11)
N1a C1a C6a . . . 108.8(9)
C2a C1a C6a . . . 121.2(10)
C1a C2a C3a . . . 116.0(11)
C2a C3a C4a . . . 122.1(10)
C3a C4a C5a . . . 122.5(12)
C4a C5a C6a . . . 116.3(12)
N2a C6a C1a . . . 107.5(10)
N2a C6a C5a . . . 130.6(11)
C1a C6a C5a . . . 121.9(11)
N1a C7a N2a . . . 112.2(8)
N1a C7a C9a . . . 119.0(9)
N2a C7a C9a . . . 128.7(8)
O1a C9a C7a . . . 109.0(8)
O1a C9a C10a . . . 108.3(8)
C7a C9a C10a . . . 113.4(7)
O2a C10a C9a . . . 109.9(8)
O2a C10a C11a . . . 109.8(8)
C9a C10a C11a . . . 113.9(8)
N3a C11a N4a . . . 111.8(8)
N3a C11a C10a . . . 127.0(8)
N4a C11a C10a . . . 121.0(8)
N3a C12a C13a . . . 129.8(8)
N3a C12a C17a . . . 110.2(9)
C13a C12a C17a . . . 119.8(8)
C12a C13a C14a . . . 117.4(9)
C13a C14a C15a . . . 121.0(11)
C14a C15a C16a . . . 122.2(10)
C15a C16a C17a . . . 116.8(10)
N4a C17a C12a . . . 105.6(8)
N4a C17a C16a . . . 131.5(10)
C12a C17a C16a . . . 122.8(11)
O1b Ni1b N1b . . . 80.5(3)
O1b Ni1b N3b . . . 81.9(3)
O1b Ni1b O1b . . 3_566 98.6(3)
O1b Ni1b N1b . . 3_566 91.8(3)
O1b Ni1b N3b . . 3_566 174.8(3)
N1b Ni1b N3b . . . 93.4(4)
N1b Ni1b O1b . . 3_566 91.8(3)
N1b Ni1b N1b . . 3_566 168.3(3)
N1b Ni1b N3b . . 3_566 94.3(4)
N3b Ni1b O1b . . 3_566 174.8(3)
N3b Ni1b N1b . . 3_566 94.3(4)
N3b Ni1b N3b . . 3_566 98.2(3)
O1b Ni1b N1b 3_566 . 3_566 80.5(3)
O1b Ni1b N3b 3_566 . 3_566 81.9(3)
N1b Ni1b N3b 3_566 . 3_566 93.4(4)
Ni1b O1b C9b . . . 108.5(5)
Ni1b N1b C1b . . . 142.7(6)
Ni1b N1b C7b . . . 110.5(7)
C1b N1b C7b . . . 106.0(8)
C6b N2b C7b . . . 107.7(8)
C6b N2b C8b . . . 124.9(9)
C7b N2b C8b . . . 127.4(9)
Ni1b N3b C11b . . . 125.0(6)
Ni1b N3b C12b . . . 127.7(6)
C11b N3b C12b . . . 106.1(7)
C11b N4b C17b . . . 108.3(8)
C11b N4b C18b . . . 127.7(9)
C17b N4b C18b . . . 124.0(9)
N1b C1b C2b . . . 131.4(8)
N1b C1b C6b . . . 108.9(8)
C2b C1b C6b . . . 119.6(9)
C1b C2b C3b . . . 118.0(10)
C2b C3b C4b . . . 121.4(11)
C3b C4b C5b . . . 121.5(11)
C4b C5b C6b . . . 116.6(10)
N2b C6b C1b . . . 105.2(9)
N2b C6b C5b . . . 132.0(10)
C1b C6b C5b . . . 122.8(10)
N1b C7b N2b . . . 112.2(9)
N1b C7b C9b . . . 118.6(9)
N2b C7b C9b . . . 129.2(8)
O1b C9b C7b . . . 109.3(7)
O1b C9b C10b . . . 108.4(8)
C7b C9b C10b . . . 112.7(7)
O2b C10b C9b . . . 108.6(8)
O2b C10b C11b . . . 108.4(7)
C9b C10b C11b . . . 115.0(7)
N3b C11b N4b . . . 111.8(8)
N3b C11b C10b . . . 125.0(7)
N4b C11b C10b . . . 122.6(8)
N3b C12b C13b . . . 130.4(8)
N3b C12b C17b . . . 108.8(8)
C13b C12b C17b . . . 120.7(8)
C12b C13b C14b . . . 116.1(10)
C13b C14b C15b . . . 122.6(11)
C14b C15b C16b . . . 121.1(9)
C15b C16b C17b . . . 117.4(10)
N4b C17b C12b . . . 105.0(8)
N4b C17b C16b . . . 133.2(10)
C12b C17b C16b . . . 121.6(9)

loop_
_geom_bond_atom_site_label_1
_geom_bond_atom_site_label_2
_geom_bond_site_symmetry_1
_geom_bond_site_symmetry_2
_geom_bond_distance
Ni1a O1a . . 2.066(7)
Ni1a N1a . . 2.063(9)
Ni1a N3a . . 2.105(8)
Ni1a O1a . 3_566 2.066(7)
Ni1a N1a . 3_566 2.063(9)
Ni1a N3a . 3_566 2.105(8)
O1a C9a . . 1.398(12)
O1a H1a . . 1.02(10)
O2a C10a . . 1.437(14)
N1a C1a . . 1.411(13)
N1a C7a . . 1.335(12)
N2a C6a . . 1.402(15)
N2a C7a . . 1.359(13)
N2a C8a . . 1.426(14)
N3a C11a . . 1.329(13)
N3a C12a . . 1.390(11)
N4a C11a . . 1.372(11)
N4a C17a . . 1.369(14)
N4a C18a . . 1.482(13)
C1a C2a . . 1.401(14)
C1a C6a . . 1.360(17)
C2a C3a . . 1.381(15)
C3a C4a . . 1.37(3)
C4a C5a . . 1.345(18)
C5a C6a . . 1.410(17)
C7a C9a . . 1.506(13)
C9a C10a . . 1.529(13)
C10a C11a . . 1.501(13)
C12a C13a . . 1.403(14)
C12a C17a . . 1.390(13)
C13a C14a . . 1.377(14)
C14a C15a . . 1.415(17)
C15a C16a . . 1.347(19)
C16a C17a . . 1.390(14)
Ni1b O1b . . 2.070(6)
Ni1b N1b . . 2.087(9)
Ni1b N3b . . 2.106(8)
Ni1b O1b . 3_566 2.070(6)
Ni1b N1b . 3_566 2.087(9)
Ni1b N3b . 3_566 2.106(8)
O1b C9b . . 1.423(11)
O2b C10b . . 1.450(11)
N1b C1b . . 1.402(13)
N1b C7b . . 1.336(11)
N2b C6b . . 1.404(14)
N2b C7b . . 1.357(13)
N2b C8b . . 1.479(12)
N3b C11b . . 1.327(11)
N3b C12b . . 1.390(11)
N4b C11b . . 1.342(12)
N4b C17b . . 1.386(13)
N4b C18b . . 1.484(14)
C1b C2b . . 1.378(13)
C1b C6b . . 1.412(13)
C2b C3b . . 1.377(14)
C3b C4b . . 1.403(17)
C4b C5b . . 1.376(16)
C5b C6b . . 1.373(17)
C7b C9b . . 1.491(15)
C9b C10b . . 1.541(12)
C10b C11b . . 1.516(12)
C12b C13b . . 1.402(13)
C12b C17b . . 1.402(13)
C13b C14b . . 1.388(11)
C14b C15b . . 1.388(18)
C15b C16b . . 1.379(18)
C16b C17b . . 1.386(14)

loop_
_geom_hbond_atom_site_label_D
_geom_hbond_atom_site_label_H
_geom_hbond_atom_site_label_A
_geom_hbond_site_symmetry_D
_geom_hbond_site_symmetry_H
_geom_hbond_site_symmetry_A
_geom_hbond_distance_DH
_geom_hbond_distance_HA
_geom_hbond_distance_DA
_geom_hbond_angle_DHA
O1a H1a O1b . . 3_566 1.02(10) 1.38(10) 2.399(8) 173(7)

loop_
_geom_torsion_atom_site_label_1
_geom_torsion_atom_site_label_2
_geom_torsion_atom_site_label_3
_geom_torsion_atom_site_label_4
_geom_torsion_site_symmetry_1
_geom_torsion_site_symmetry_2
_geom_torsion_site_symmetry_3
_geom_torsion_site_symmetry_4
_geom_torsion
N1a Ni1a O1a C9a . . . . -32.6(6)
N1a Ni1a O1a H1a . . . . 110(5)
N3a Ni1a O1a C9a . . . . 62.9(6)
N3a Ni1a O1a H1a . . . . -154(5)
O1a Ni1a O1a C9a 3_566 . . . -124.9(6)
N1a Ni1a O1a C9a 3_566 . . . 155.1(6)
N3a Ni1a O1a C9a 3_566 . . . -36(3)
O1a Ni1a N1a C1a . . . . -165.8(11)
O1a Ni1a N1a C7a . . . . 21.6(6)
N3a Ni1a N1a C1a . . . . 112.7(11)
N3a Ni1a N1a C7a . . . . -59.9(6)
O1a Ni1a N1a C1a 3_566 . . . -68.8(11)
O1a Ni1a N1a C7a 3_566 . . . 118.6(6)
N1a Ni1a N1a C1a 3_566 . . . -116.8(19)
N1a Ni1a N1a C7a 3_566 . . . 71(2)
N3a Ni1a N1a C1a 3_566 . . . 13.8(11)
N3a Ni1a N1a C7a 3_566 . . . -158.8(6)
O1a Ni1a N3a C11a . . . . -17.3(8)
O1a Ni1a N3a C12a . . . . 144.6(8)
N1a Ni1a N3a C11a . . . . 61.7(8)
N1a Ni1a N3a C12a . . . . -136.4(8)
O1a Ni1a N3a C11a 3_566 . . . -108(3)
O1a Ni1a N3a C12a 3_566 . . . 54(3)
N1a Ni1a N3a C11a 3_566 . . . -110.6(8)
N1a Ni1a N3a C12a 3_566 . . . 51.4(8)
N3a Ni1a N3a C11a 3_566 . . . 154.9(8)
N3a Ni1a N3a C12a 3_566 . . . -43.1(8)
Ni1a O1a C9a C7a . . . . 35.9(8)
Ni1a O1a C9a C10a . . . . -87.9(7)
H1a O1a C9a C7a . . . . -110(4)
H1a O1a C9a C10a . . . . 126(4)
Ni1a N1a C1a C2a . . . . 10.3(19)
Ni1a N1a C1a C6a . . . . -171.8(9)
C7a N1a C1a C2a . . . . -176.9(10)
C7a N1a C1a C6a . . . . 1.0(11)
Ni1a N1a C7a N2a . . . . 175.4(6)
Ni1a N1a C7a C9a . . . . -7.9(9)
C1a N1a C7a N2a . . . . -.1(10)
C1a N1a C7a C9a . . . . 176.6(8)
C7a N2a C6a C1a . . . . 1.4(11)
C7a N2a C6a C5a . . . . 178.3(11)
C8a N2a C6a C1a . . . . -179.7(9)
C8a N2a C6a C5a . . . . -2.8(17)
C6a N2a C7a N1a . . . . -.8(10)
C6a N2a C7a C9a . . . . -177.1(9)
C8a N2a C7a N1a . . . . -179.7(9)
C8a N2a C7a C9a . . . . 4.0(14)
Ni1a N3a C11a N4a . . . . 166.0(6)
Ni1a N3a C11a C10a . . . . -9.4(14)
C12a N3a C11a N4a . . . . .7(10)
C12a N3a C11a C10a . . . . -174.8(9)
Ni1a N3a C12a C13a . . . . 9.7(14)
Ni1a N3a C12a C17a . . . . -164.9(7)
C11a N3a C12a C13a . . . . 174.6(9)
C11a N3a C12a C17a . . . . -.0(10)
C17a N4a C11a N3a . . . . -1.1(11)
C17a N4a C11a C10a . . . . 174.7(9)
C18a N4a C11a N3a . . . . -179.8(9)
C18a N4a C11a C10a . . . . -4.0(14)
C11a N4a C17a C12a . . . . 1.0(10)
C11a N4a C17a C16a . . . . -175.6(11)
C18a N4a C17a C12a . . . . 179.7(9)
C18a N4a C17a C16a . . . . 3.1(18)
N1a C1a C2a C3a . . . . 178.7(10)
C6a C1a C2a C3a . . . . 1.0(15)
N1a C1a C6a N2a . . . . -1.5(11)
N1a C1a C6a C5a . . . . -178.7(10)
C2a C1a C6a N2a . . . . 176.6(9)
C2a C1a C6a C5a . . . . -.6(16)
C1a C2a C3a C4a . . . . -2.1(15)
C2a C3a C4a C5a . . . . 2.9(18)
C3a C4a C5a C6a . . . . -2.4(18)
C4a C5a C6a N2a . . . . -175.3(11)
C4a C5a C6a C1a . . . . 1.2(17)
N1a C7a C9a O1a . . . . -19.2(10)
N1a C7a C9a C10a . . . . 101.5(10)
N2a C7a C9a O1a . . . . 156.9(8)
N2a C7a C9a C10a . . . . -82.4(11)
O1a C9a C10a O2a . . . . 173.1(7)
O1a C9a C10a C11a . . . . 49.4(10)
C7a C9a C10a O2a . . . . 52.0(10)
C7a C9a C10a C11a . . . . -71.7(11)
O2a C10a C11a N3a . . . . -123.1(10)
O2a C10a C11a N4a . . . . 61.8(11)
C9a C10a C11a N3a . . . . .6(14)
C9a C10a C11a N4a . . . . -174.5(8)
N3a C12a C13a C14a . . . . -174.6(9)
C17a C12a C13a C14a . . . . -.5(14)
N3a C12a C17a N4a . . . . -.6(11)
N3a C12a C17a C16a . . . . 176.3(10)
C13a C12a C17a N4a . . . . -175.9(8)
C13a C12a C17a C16a . . . . 1.1(15)
C12a C13a C14a C15a . . . . -.5(15)
C13a C14a C15a C16a . . . . 1.0(18)
C14a C15a C16a C17a . . . . -.4(17)
C15a C16a C17a N4a . . . . 175.4(11)
C15a C16a C17a C12a . . . . -.6(16)
N1b Ni1b O1b C9b . . . . -28.3(6)
N3b Ni1b O1b C9b . . . . 66.5(6)
O1b Ni1b O1b C9b 3_566 . . . -118.7(6)
N1b Ni1b O1b C9b 3_566 . . . 160.6(6)
N3b Ni1b O1b C9b 3_566 . . . -24(3)
O1b Ni1b N1b C1b . . . . -155.5(10)
O1b Ni1b N1b C7b . . . . 12.4(6)
N3b Ni1b N1b C1b . . . . 123.4(10)
N3b Ni1b N1b C7b . . . . -68.8(6)
O1b Ni1b N1b C1b 3_566 . . . -57.1(10)
O1b Ni1b N1b C7b 3_566 . . . 110.7(6)
N1b Ni1b N1b C1b 3_566 . . . -105.8(17)
N1b Ni1b N1b C7b 3_566 . . . 62.0(18)
N3b Ni1b N1b C1b 3_566 . . . 24.9(10)
N3b Ni1b N1b C7b 3_566 . . . -167.3(6)
O1b Ni1b N3b C11b . . . . -36.8(8)
O1b Ni1b N3b C12b . . . . 158.1(9)
N1b Ni1b N3b C11b . . . . 43.2(8)
N1b Ni1b N3b C12b . . . . -121.9(8)
O1b Ni1b N3b C11b 3_566 . . . -132(3)
O1b Ni1b N3b C12b 3_566 . . . 63(4)
N1b Ni1b N3b C11b 3_566 . . . -127.9(8)
N1b Ni1b N3b C12b 3_566 . . . 66.9(9)
N3b Ni1b N3b C11b 3_566 . . . 138.0(8)
N3b Ni1b N3b C12b 3_566 . . . -27.1(9)
Ni1b O1b C9b C7b . . . . 37.9(7)
Ni1b O1b C9b C10b . . . . -85.3(7)
Ni1b N1b C1b C2b . . . . -12.0(16)
Ni1b N1b C1b C6b . . . . 168.5(8)
C7b N1b C1b C2b . . . . 179.8(9)
C7b N1b C1b C6b . . . . .3(9)
Ni1b N1b C7b N2b . . . . -172.4(6)
Ni1b N1b C7b C9b . . . . 5.9(9)
C1b N1b C7b N2b . . . . .0(10)
C1b N1b C7b C9b . . . . 178.2(7)
C7b N2b C6b C1b . . . . .5(9)
C7b N2b C6b C5b . . . . -179.6(10)
C8b N2b C6b C1b . . . . 178.6(8)
C8b N2b C6b C5b . . . . -1.5(15)
C6b N2b C7b N1b . . . . -.3(10)
C6b N2b C7b C9b . . . . -178.3(8)
C8b N2b C7b N1b . . . . -178.3(8)
C8b N2b C7b C9b . . . . 3.7(14)
Ni1b N3b C11b N4b . . . . -167.7(7)
Ni1b N3b C11b C10b . . . . 21.1(14)
C12b N3b C11b N4b . . . . .1(12)
C12b N3b C11b C10b . . . . -171.1(9)
Ni1b N3b C12b C13b . . . . -14.6(15)
Ni1b N3b C12b C17b . . . . 166.2(7)
C11b N3b C12b C13b . . . . 178.1(10)
C11b N3b C12b C17b . . . . -1.2(11)
C17b N4b C11b N3b . . . . 1.0(13)
C17b N4b C11b C10b . . . . 172.5(9)
C18b N4b C11b N3b . . . . -177.6(12)
C18b N4b C11b C10b . . . . -6.2(18)
C11b N4b C17b C12b . . . . -1.7(12)
C11b N4b C17b C16b . . . . 173.3(12)
C18b N4b C17b C12b . . . . 177.0(12)
C18b N4b C17b C16b . . . . -8(2)
N1b C1b C2b C3b . . . . -179.0(9)
C6b C1b C2b C3b . . . . .4(13)
N1b C1b C6b N2b . . . . -.5(10)
N1b C1b C6b C5b . . . . 179.6(9)
C2b C1b C6b N2b . . . . 179.9(8)
C2b C1b C6b C5b . . . . -.0(14)
C1b C2b C3b C4b . . . . -1.1(15)
C2b C3b C4b C5b . . . . 1.4(16)
C3b C4b C5b C6b . . . . -.9(15)
C4b C5b C6b N2b . . . . -179.7(10)
C4b C5b C6b C1b . . . . .3(15)
N1b C7b C9b O1b . . . . -30.1(10)
N1b C7b C9b C10b . . . . 90.5(9)
N2b C7b C9b O1b . . . . 147.8(8)
N2b C7b C9b C10b . . . . -91.6(10)
O1b C9b C10b O2b . . . . 175.2(7)
O1b C9b C10b C11b . . . . 53.5(10)
C7b C9b C10b O2b . . . . 54.1(9)
C7b C9b C10b C11b . . . . -67.7(10)
O2b C10b C11b N3b . . . . -142.2(9)
O2b C10b C11b N4b . . . . 47.5(12)
C9b C10b C11b N3b . . . . -20.4(14)
C9b C10b C11b N4b . . . . 169.3(10)
N3b C12b C13b C14b . . . . 174.0(9)
C17b C12b C13b C14b . . . . -6.9(13)
N3b C12b C17b N4b . . . . 1.7(11)
N3b C12b C17b C16b . . . . -174.0(10)
C13b C12b C17b N4b . . . . -177.6(9)
C13b C12b C17b C16b . . . . 6.7(15)
C12b C13b C14b C15b . . . . 2.6(14)
C13b C14b C15b C16b . . . . 2.2(17)
C14b C15b C16b C17b . . . . -2.6(18)
C15b C16b C17b N4b . . . . -176.1(12)
C15b C16b C17b C12b . . . . -1.8(17)
